data_7026375
loop_
_publ_author_name
'Zang, Shuang-Quan'
'Liang, Ran'
'Fan, Ya-Juan'
'Hou, Hong-Wei'
'Mak, Thomas C. W.'

_publ_section_title
;
 Divalent zinc and cadmium coordination polymers of a new flexible
 tetracarboxylate ligand: syntheses, crystal structures and properties.
;
_journal_issue 34
_journal_name_full 'Dalton transactions (Cambridge, England : 2003)'
_journal_page_first 8022
_journal_page_last 8032
_journal_paper_doi 10.1039/c0dt00374c
_journal_volume 39
_journal_year 2010
_chemical_formula_moiety 'C35 H27 N3 O12 Zn2, H2 O'
_chemical_formula_sum 'C35 H29 N3 O13 Zn2'
_chemical_formula_weight 830.35
_chemical_name_systematic
;
?
;
_space_group_IT_number 2
_symmetry_cell_setting triclinic
_symmetry_space_group_name_Hall '-P 1'
_symmetry_space_group_name_H-M 'P -1'
_atom_sites_solution_hydrogens geom
_atom_sites_solution_primary direct
_atom_sites_solution_secondary difmap
_audit_creation_method SHELXL-97
_cell_angle_alpha 84.32(3)
_cell_angle_beta 87.14(3)
_cell_angle_gamma 71.83(3)
_cell_formula_units_Z 2
_cell_length_a 10.966(2)
_cell_length_b 10.974(2)
_cell_length_c 14.562(3)
_cell_measurement_reflns_used 2145
_cell_measurement_temperature 296(2)
_cell_measurement_theta_max 25.18
_cell_measurement_theta_min 1.93
_cell_volume 1656.5(6)
_computing_cell_refinement 'APEX 2'
_computing_data_collection 'APEX 2(Bruker, 2009)'
_computing_data_reduction 'SAINT(Bruker, 2009)'
_computing_molecular_graphics 'SHELXTL(Bruker, 2009)'
_computing_publication_material SHELXTL
_computing_structure_refinement 'SHELXL-97 (Sheldrick, 2008)'
_computing_structure_solution 'SHELXS-97 (Sheldrick, 2008)'
_diffrn_ambient_temperature 296(2)
_diffrn_measured_fraction_theta_full 0.999
_diffrn_measured_fraction_theta_max 0.999
_diffrn_measurement_device_type 'Bruker Smart APEX II CCD area detector'
_diffrn_measurement_method '\w scans'
_diffrn_radiation_monochromator graphite
_diffrn_radiation_source 'fine-focus sealed tube'
_diffrn_radiation_type MoK\a
_diffrn_radiation_wavelength 0.71073
_diffrn_reflns_av_R_equivalents 0.0266
_diffrn_reflns_av_sigmaI/netI 0.0293
_diffrn_reflns_limit_h_max 12
_diffrn_reflns_limit_h_min -13
_diffrn_reflns_limit_k_max 13
_diffrn_reflns_limit_k_min -13
_diffrn_reflns_limit_l_max 17
_diffrn_reflns_limit_l_min -17
_diffrn_reflns_number 16776
_diffrn_reflns_theta_full 25.00
_diffrn_reflns_theta_max 25.00
_diffrn_reflns_theta_min 1.96
_exptl_absorpt_coefficient_mu 1.524
_exptl_absorpt_correction_T_max 0.7503
_exptl_absorpt_correction_T_min 0.7503
_exptl_absorpt_correction_type multi-scan
_exptl_absorpt_process_details 'SADABS(Bruker, 2009)'
_exptl_crystal_colour colourless
_exptl_crystal_density_diffrn 1.665
_exptl_crystal_density_method 'not measured'
_exptl_crystal_description rectangle
_exptl_crystal_F_000 848
_exptl_crystal_size_max 0.20
_exptl_crystal_size_mid 0.20
_exptl_crystal_size_min 0.20
_refine_diff_density_max 0.962
_refine_diff_density_min -0.354
_refine_diff_density_rms 0.059
_refine_ls_extinction_method none
_refine_ls_goodness_of_fit_ref 1.043
_refine_ls_hydrogen_treatment constr
_refine_ls_matrix_type full
_refine_ls_number_parameters 478
_refine_ls_number_reflns 5831
_refine_ls_number_restraints 0
_refine_ls_restrained_S_all 1.043
_refine_ls_R_factor_all 0.0357
_refine_ls_R_factor_gt 0.0328
_refine_ls_shift/su_max 0.001
_refine_ls_shift/su_mean 0.000
_refine_ls_structure_factor_coef Fsqd
_refine_ls_weighting_details 'calc w=1/[\s^2^(Fo^2^)+(0.0383P)^2^+1.3540P] where P=(Fo^2^+2Fc^2^)/3'
_refine_ls_weighting_scheme calc
_refine_ls_wR_factor_gt 0.0806
_refine_ls_wR_factor_ref 0.0824
_reflns_number_gt 5412
_reflns_number_total 5831
_reflns_threshold_expression >2sigma(I)
_cod_data_source_file c0dt00374c.txt
_cod_data_source_block compound3
_cod_original_cell_volume 1656.5(5)
_cod_database_code 7026375

loop_
_symmetry_equiv_pos_as_xyz
'x, y, z'
'-x, -y, -z'

loop_
_atom_site_label
_atom_site_type_symbol
_atom_site_fract_x
_atom_site_fract_y
_atom_site_fract_z
_atom_site_U_iso_or_equiv
_atom_site_adp_type
_atom_site_occupancy
_atom_site_symmetry_multiplicity
_atom_site_calc_flag
_atom_site_refinement_flags
Zn1 Zn 0.85803(3) 0.35937(3) 0.111100(19) 0.02528(9) Uani 1 1 d .
Zn2 Zn 0.93879(3) -0.09701(3) 0.179132(19) 0.02556(9) Uani 1 1 d .
N1 N 0.8180(2) -0.0101(2) 0.28100(15) 0.0293(5) Uani 1 1 d .
N2 N 0.3811(2) 0.2714(2) 0.83058(16) 0.0403(6) Uani 1 1 d .
N3 N 0.7237(2) 0.3745(2) 0.22511(14) 0.0282(5) Uani 1 1 d .
O1 O 1.1250(2) 0.7636(2) 0.32664(18) 0.0607(7) Uani 1 1 d .
O2 O 0.98855(18) 0.72294(17) 0.23557(13) 0.0355(4) Uani 1 1 d .
O3 O 1.12282(18) 0.49482(18) 0.13755(12) 0.0328(4) Uani 1 1 d .
O4 O 0.96124(18) 0.42639(19) 0.19742(12) 0.0347(4) Uani 1 1 d .
O5 O 1.0997(2) 0.12734(18) 0.33967(13) 0.0379(5) Uani 1 1 d .
O6 O 0.95467(16) 0.16284(16) 0.15655(12) 0.0296(4) Uani 1 1 d .
O7 O 1.08755(17) -0.03570(16) 0.15366(13) 0.0313(4) Uani 1 1 d .
O8 O 1.11987(17) 0.11663(18) -0.05717(12) 0.0341(4) Uani 1 1 d .
O9 O 1.29999(18) -0.04774(19) -0.04901(14) 0.0400(5) Uani 1 1 d .
O1W O 0.76039(18) 0.54690(18) 0.04936(13) 0.0373(5) Uani 1 1 d .
H1WA H 0.7229 0.6093 0.0813 0.045 Uiso 1 1 d R
H1WB H 0.7975 0.5797 0.0055 0.045 Uiso 1 1 d R
O2W O 0.99213(18) 0.34979(17) 0.00459(12) 0.0338(4) Uani 1 1 d .
H2WA H 0.9634 0.4000 -0.0431 0.041 Uiso 1 1 d R
H2WB H 1.0260 0.2765 -0.0157 0.041 Uiso 1 1 d R
O3W O 0.7336(2) 0.29112(19) 0.04078(14) 0.0435(5) Uani 1 1 d .
H3WA H 0.7409 0.2113 0.0477 0.052 Uiso 1 1 d R
H3WB H 0.7304 0.3098 -0.0173 0.052 Uiso 1 1 d R
O4W O 0.2853(3) 0.6357(3) 0.14155(17) 0.0770(9) Uani 1 1 d .
H4WA H 0.2176 0.6236 0.1661 0.092 Uiso 1 1 d R
H4WB H 0.2922 0.7002 0.1662 0.092 Uiso 1 1 d R
C1 C 1.0710(3) 0.6913(3) 0.2991(2) 0.0342(6) Uani 1 1 d .
C2 C 1.1037(2) 0.5558(2) 0.34543(18) 0.0287(6) Uani 1 1 d .
C3 C 1.1333(3) 0.5392(3) 0.4382(2) 0.0387(7) Uani 1 1 d .
H3 H 1.1319 0.6104 0.4684 0.046 Uiso 1 1 calc R
C4 C 1.1647(3) 0.4202(3) 0.4866(2) 0.0436(7) Uani 1 1 d .
H4 H 1.1835 0.4113 0.5489 0.052 Uiso 1 1 calc R
C5 C 1.1682(3) 0.3130(3) 0.44210(18) 0.0367(7) Uani 1 1 d .
H5 H 1.1906 0.2319 0.4743 0.044 Uiso 1 1 calc R
C6 C 1.1382(2) 0.3271(2) 0.34923(17) 0.0267(5) Uani 1 1 d .
C7 C 1.1035(2) 0.4491(2) 0.30054(16) 0.0242(5) Uani 1 1 d .
C8 C 1.0591(2) 0.4593(2) 0.20281(17) 0.0239(5) Uani 1 1 d .
C9 C 1.1448(2) 0.2085(2) 0.30264(17) 0.0258(5) Uani 1 1 d .
C10 C 1.2176(2) 0.1897(2) 0.21208(17) 0.0240(5) Uani 1 1 d .
C11 C 1.3286(2) 0.2265(3) 0.20152(19) 0.0303(6) Uani 1 1 d .
H11A H 1.3496 0.2703 0.2468 0.036 Uiso 1 1 calc R
C12 C 1.4077(3) 0.1985(3) 0.12458(19) 0.0341(6) Uani 1 1 d .
H12A H 1.4827 0.2214 0.1187 0.041 Uiso 1 1 calc R
C13 C 1.3746(2) 0.1361(2) 0.05642(18) 0.0296(6) Uani 1 1 d .
H13 H 1.4291 0.1149 0.0055 0.036 Uiso 1 1 calc R
C14 C 1.2607(2) 0.1047(2) 0.06307(17) 0.0245(5) Uani 1 1 d .
C15 C 1.1823(2) 0.1288(2) 0.14191(16) 0.0223(5) Uani 1 1 d .
C16 C 1.0641(2) 0.0855(2) 0.15134(16) 0.0230(5) Uani 1 1 d .
C17 C 1.2258(2) 0.0497(2) -0.01948(17) 0.0265(5) Uani 1 1 d .
C18 C 0.6911(3) 0.0357(3) 0.27566(19) 0.0377(7) Uani 1 1 d .
H18 H 0.6533 0.0381 0.2194 0.045 Uiso 1 1 calc R
C19 C 0.6131(3) 0.0798(3) 0.3503(2) 0.0414(7) Uani 1 1 d .
H19 H 0.5246 0.1111 0.3435 0.050 Uiso 1 1 calc R
C20 C 0.6654(3) 0.0781(3) 0.43532(19) 0.0332(6) Uani 1 1 d .
C21 C 0.7983(3) 0.0322(3) 0.43962(19) 0.0368(6) Uani 1 1 d .
H21 H 0.8386 0.0302 0.4947 0.044 Uiso 1 1 calc R
C22 C 0.8702(3) -0.0103(3) 0.3625(2) 0.0366(6) Uani 1 1 d .
H22 H 0.9591 -0.0406 0.3669 0.044 Uiso 1 1 calc R
C23 C 0.5809(3) 0.1251(3) 0.5142(2) 0.0394(7) Uani 1 1 d .
H23 H 0.4932 0.1553 0.5038 0.047 Uiso 1 1 calc R
C24 C 0.6178(3) 0.1286(3) 0.5984(2) 0.0390(7) Uani 1 1 d .
H24 H 0.7055 0.0973 0.6091 0.047 Uiso 1 1 calc R
C25 C 0.5333(3) 0.1772(3) 0.67712(18) 0.0322(6) Uani 1 1 d .
C26 C 0.5864(3) 0.1695(3) 0.76253(19) 0.0367(6) Uani 1 1 d .
H26 H 0.6743 0.1326 0.7703 0.044 Uiso 1 1 calc R
C27 C 0.5076(3) 0.2170(3) 0.8361(2) 0.0404(7) Uani 1 1 d .
H27 H 0.5451 0.2105 0.8930 0.048 Uiso 1 1 calc R
C28 C 0.3297(3) 0.2781(3) 0.7482(2) 0.0421(7) Uani 1 1 d .
H28 H 0.2414 0.3152 0.7427 0.051 Uiso 1 1 calc R
C29 C 0.4008(3) 0.2327(3) 0.6712(2) 0.0418(7) Uani 1 1 d .
H29 H 0.3606 0.2391 0.6154 0.050 Uiso 1 1 calc R
C30 C 0.5990(3) 0.4378(3) 0.21605(19) 0.0339(6) Uani 1 1 d .
H30 H 0.5657 0.4571 0.1570 0.041 Uiso 1 1 calc R
C31 C 0.5168(3) 0.4761(3) 0.29007(19) 0.0359(6) Uani 1 1 d .
H31 H 0.4303 0.5196 0.2804 0.043 Uiso 1 1 calc R
C32 C 0.5636(3) 0.4494(3) 0.37867(18) 0.0317(6) Uani 1 1 d .
C33 C 0.6915(3) 0.3745(3) 0.38835(18) 0.0319(6) Uani 1 1 d .
H33 H 0.7256 0.3473 0.4468 0.038 Uiso 1 1 calc R
C34 C 0.7667(3) 0.3412(3) 0.31120(18) 0.0314(6) Uani 1 1 d .
H34 H 0.8524 0.2929 0.3191 0.038 Uiso 1 1 calc R
C35 C 0.4812(3) 0.5018(3) 0.45738(19) 0.0386(7) Uani 1 1 d .
H35 H 0.3944 0.5413 0.4460 0.046 Uiso 1 1 calc R

loop_
_atom_site_aniso_label
_atom_site_aniso_U_11
_atom_site_aniso_U_22
_atom_site_aniso_U_33
_atom_site_aniso_U_23
_atom_site_aniso_U_13
_atom_site_aniso_U_12
Zn1 0.02595(17) 0.02757(17) 0.02172(16) -0.00308(12) 0.00216(11) -0.00752(13)
Zn2 0.02645(17) 0.02423(16) 0.02635(16) -0.00522(12) 0.00305(12) -0.00796(13)
N1 0.0336(12) 0.0254(11) 0.0278(11) -0.0037(9) 0.0052(9) -0.0080(10)
N2 0.0432(15) 0.0425(14) 0.0355(14) -0.0107(11) 0.0118(11) -0.0134(12)
N3 0.0268(11) 0.0322(12) 0.0257(11) -0.0050(9) 0.0051(9) -0.0092(10)
O1 0.0704(16) 0.0410(13) 0.0815(18) 0.0000(12) -0.0244(14) -0.0312(12)
O2 0.0390(11) 0.0257(10) 0.0412(11) 0.0006(8) -0.0052(9) -0.0096(8)
O3 0.0366(10) 0.0367(10) 0.0254(9) 0.0025(8) 0.0011(8) -0.0138(9)
O4 0.0344(11) 0.0466(12) 0.0287(10) -0.0047(8) -0.0023(8) -0.0201(9)
O5 0.0527(12) 0.0323(11) 0.0313(10) 0.0018(8) 0.0021(9) -0.0187(10)
O6 0.0213(9) 0.0281(10) 0.0366(10) 0.0012(8) 0.0025(7) -0.0054(8)
O7 0.0279(10) 0.0246(10) 0.0426(11) -0.0054(8) 0.0051(8) -0.0098(8)
O8 0.0319(10) 0.0360(11) 0.0309(10) -0.0099(8) -0.0044(8) -0.0026(8)
O9 0.0349(11) 0.0355(11) 0.0462(12) -0.0174(9) 0.0039(9) -0.0028(9)
O1W 0.0440(12) 0.0294(10) 0.0304(10) -0.0019(8) 0.0102(8) -0.0016(9)
O2W 0.0408(11) 0.0291(10) 0.0241(9) -0.0014(8) 0.0047(8) -0.0011(8)
O3W 0.0603(14) 0.0387(11) 0.0361(11) -0.0025(9) -0.0105(10) -0.0207(10)
O4W 0.0769(19) 0.130(3) 0.0512(15) 0.0027(16) -0.0075(13) -0.0734(19)
C1 0.0342(15) 0.0273(14) 0.0420(16) -0.0067(12) 0.0016(12) -0.0101(12)
C2 0.0252(13) 0.0291(14) 0.0324(14) -0.0043(11) -0.0014(11) -0.0088(11)
C3 0.0430(17) 0.0387(16) 0.0365(16) -0.0118(13) -0.0067(13) -0.0121(14)
C4 0.058(2) 0.0458(18) 0.0244(14) -0.0048(13) -0.0105(13) -0.0110(15)
C5 0.0472(17) 0.0355(15) 0.0265(14) 0.0016(12) -0.0078(12) -0.0116(13)
C6 0.0282(13) 0.0272(13) 0.0238(13) -0.0009(10) -0.0008(10) -0.0075(11)
C7 0.0226(12) 0.0284(13) 0.0222(12) -0.0016(10) -0.0005(10) -0.0090(11)
C8 0.0268(13) 0.0180(12) 0.0247(13) -0.0020(10) -0.0007(10) -0.0036(10)
C9 0.0258(13) 0.0244(13) 0.0246(13) 0.0021(10) -0.0075(10) -0.0043(11)
C10 0.0248(13) 0.0188(12) 0.0260(13) 0.0000(10) -0.0019(10) -0.0037(10)
C11 0.0259(14) 0.0298(14) 0.0357(15) -0.0071(11) -0.0045(11) -0.0074(11)
C12 0.0225(13) 0.0369(15) 0.0447(16) -0.0048(13) 0.0002(12) -0.0119(12)
C13 0.0216(13) 0.0312(14) 0.0347(14) -0.0031(11) 0.0061(11) -0.0073(11)
C14 0.0229(12) 0.0212(12) 0.0262(13) -0.0003(10) -0.0006(10) -0.0026(10)
C15 0.0222(12) 0.0165(11) 0.0257(13) 0.0002(9) 0.0000(10) -0.0030(10)
C16 0.0269(13) 0.0256(13) 0.0175(11) -0.0014(10) 0.0003(9) -0.0099(11)
C17 0.0262(13) 0.0272(14) 0.0266(13) -0.0031(11) 0.0061(10) -0.0100(11)
C18 0.0350(16) 0.0448(17) 0.0306(15) -0.0041(13) -0.0006(12) -0.0084(13)
C19 0.0302(15) 0.0523(19) 0.0362(16) -0.0084(14) 0.0026(12) -0.0041(14)
C20 0.0374(15) 0.0283(14) 0.0317(14) -0.0034(11) 0.0078(12) -0.0079(12)
C21 0.0379(16) 0.0430(17) 0.0282(14) -0.0083(12) -0.0001(12) -0.0094(13)
C22 0.0305(15) 0.0385(16) 0.0387(16) -0.0080(13) 0.0025(12) -0.0069(12)
C23 0.0347(16) 0.0457(17) 0.0350(16) -0.0068(13) 0.0068(12) -0.0087(13)
C24 0.0349(16) 0.0412(17) 0.0351(16) -0.0069(13) 0.0050(12) -0.0032(13)
C25 0.0355(15) 0.0294(14) 0.0288(14) -0.0035(11) 0.0058(11) -0.0064(12)
C26 0.0346(15) 0.0391(16) 0.0341(15) -0.0044(12) 0.0011(12) -0.0083(13)
C27 0.0433(17) 0.0478(18) 0.0311(15) -0.0055(13) 0.0031(13) -0.0157(15)
C28 0.0326(15) 0.0437(17) 0.0472(18) -0.0119(14) 0.0081(13) -0.0067(13)
C29 0.0403(17) 0.0469(18) 0.0321(15) -0.0088(13) -0.0010(13) -0.0030(14)
C30 0.0297(14) 0.0430(16) 0.0297(14) -0.0057(12) 0.0017(11) -0.0116(13)
C31 0.0262(14) 0.0417(16) 0.0385(16) -0.0069(13) 0.0036(12) -0.0080(12)
C32 0.0326(15) 0.0356(15) 0.0315(14) -0.0089(12) 0.0094(11) -0.0169(12)
C33 0.0335(15) 0.0389(15) 0.0254(13) -0.0049(11) 0.0031(11) -0.0139(12)
C34 0.0266(13) 0.0353(15) 0.0296(14) -0.0016(11) 0.0032(11) -0.0066(12)
C35 0.0316(15) 0.0483(18) 0.0377(15) -0.0129(14) 0.0146(12) -0.0143(13)

loop_
_atom_type_symbol
_atom_type_description
_atom_type_scat_dispersion_real
_atom_type_scat_dispersion_imag
_atom_type_scat_source
C C 0.0033 0.0016 'International Tables Vol C Tables 4.2.6.8 and 6.1.1.4'
H H 0.0000 0.0000 'International Tables Vol C Tables 4.2.6.8 and 6.1.1.4'
N N 0.0061 0.0033 'International Tables Vol C Tables 4.2.6.8 and 6.1.1.4'
O O 0.0106 0.0060 'International Tables Vol C Tables 4.2.6.8 and 6.1.1.4'
Zn Zn 0.2839 1.4301 'International Tables Vol C Tables 4.2.6.8 and 6.1.1.4'

loop_
_geom_angle_atom_site_label_1
_geom_angle_atom_site_label_2
_geom_angle_atom_site_label_3
_geom_angle
_geom_angle_site_symmetry_1
_geom_angle_site_symmetry_3
O4 Zn1 O2W 92.47(8) . .
O4 Zn1 O3W 171.14(8) . .
O2W Zn1 O3W 96.37(8) . .
O4 Zn1 O1W 93.59(8) . .
O2W Zn1 O1W 86.20(8) . .
O3W Zn1 O1W 87.58(8) . .
O4 Zn1 O6 92.46(8) . .
O2W Zn1 O6 89.67(8) . .
O3W Zn1 O6 87.03(8) . .
O1W Zn1 O6 172.81(7) . .
O4 Zn1 N3 84.74(8) . .
O2W Zn1 N3 177.16(8) . .
O3W Zn1 N3 86.43(8) . .
O1W Zn1 N3 93.43(8) . .
O6 Zn1 N3 90.98(8) . .
O7 Zn2 O8 105.37(8) . 2_755
O7 Zn2 O2 111.97(8) . 1_545
O8 Zn2 O2 101.37(8) 2_755 1_545
O7 Zn2 N1 114.48(8) . .
O8 Zn2 N1 123.48(9) 2_755 .
O2 Zn2 N1 99.06(9) 1_545 .
C18 N1 C22 117.6(2) . .
C18 N1 Zn2 125.03(19) . .
C22 N1 Zn2 117.09(18) . .
C27 N2 C28 116.7(2) . .
C30 N3 C34 116.8(2) . .
C30 N3 Zn1 122.29(18) . .
C34 N3 Zn1 119.79(17) . .
C1 O2 Zn2 117.79(17) . 1_565
C8 O4 Zn1 144.12(17) . .
C16 O6 Zn1 137.72(16) . .
C16 O7 Zn2 115.29(16) . .
C17 O8 Zn2 126.35(16) . 2_755
Zn1 O1W H1WA 122.2 . .
Zn1 O1W H1WB 118.8 . .
H1WA O1W H1WB 104.5 . .
Zn1 O2W H2WA 114.0 . .
Zn1 O2W H2WB 116.5 . .
H2WA O2W H2WB 104.5 . .
Zn1 O3W H3WA 119.1 . .
Zn1 O3W H3WB 116.0 . .
H3WA O3W H3WB 104.5 . .
H4WA O4W H4WB 104.5 . .
O1 C1 O2 124.8(3) . .
O1 C1 C2 117.5(3) . .
O2 C1 C2 117.6(2) . .
C3 C2 C7 119.2(2) . .
C3 C2 C1 117.0(2) . .
C7 C2 C1 123.8(2) . .
C4 C3 C2 121.6(3) . .
C4 C3 H3 119.2 . .
C2 C3 H3 119.2 . .
C3 C4 C5 119.7(3) . .
C3 C4 H4 120.1 . .
C5 C4 H4 120.1 . .
C4 C5 C6 119.8(3) . .
C4 C5 H5 120.1 . .
C6 C5 H5 120.1 . .
C5 C6 C7 120.3(2) . .
C5 C6 C9 118.5(2) . .
C7 C6 C9 121.2(2) . .
C2 C7 C6 119.3(2) . .
C2 C7 C8 123.1(2) . .
C6 C7 C8 117.5(2) . .
O4 C8 O3 127.4(2) . .
O4 C8 C7 113.2(2) . .
O3 C8 C7 119.4(2) . .
O5 C9 C10 121.3(2) . .
O5 C9 C6 121.1(2) . .
C10 C9 C6 117.4(2) . .
C11 C10 C15 119.9(2) . .
C11 C10 C9 117.8(2) . .
C15 C10 C9 122.2(2) . .
C12 C11 C10 120.7(2) . .
C12 C11 H11A 119.7 . .
C10 C11 H11A 119.7 . .
C11 C12 C13 119.5(2) . .
C11 C12 H12A 120.2 . .
C13 C12 H12A 120.2 . .
C12 C13 C14 120.8(2) . .
C12 C13 H13 119.6 . .
C14 C13 H13 119.6 . .
C13 C14 C15 120.0(2) . .
C13 C14 C17 116.9(2) . .
C15 C14 C17 123.0(2) . .
C14 C15 C10 119.0(2) . .
C14 C15 C16 119.5(2) . .
C10 C15 C16 121.5(2) . .
O6 C16 O7 123.8(2) . .
O6 C16 C15 122.1(2) . .
O7 C16 C15 114.1(2) . .
O9 C17 O8 124.5(2) . .
O9 C17 C14 120.4(2) . .
O8 C17 C14 114.9(2) . .
N1 C18 C19 122.5(3) . .
N1 C18 H18 118.8 . .
C19 C18 H18 118.8 . .
C18 C19 C20 120.6(3) . .
C18 C19 H19 119.7 . .
C20 C19 H19 119.7 . .
C19 C20 C21 116.3(3) . .
C19 C20 C23 120.0(3) . .
C21 C20 C23 123.7(3) . .
C22 C21 C20 119.9(3) . .
C22 C21 H21 120.0 . .
C20 C21 H21 120.0 . .
N1 C22 C21 123.0(3) . .
N1 C22 H22 118.5 . .
C21 C22 H22 118.5 . .
C24 C23 C20 126.1(3) . .
C24 C23 H23 116.9 . .
C20 C23 H23 116.9 . .
C23 C24 C25 126.1(3) . .
C23 C24 H24 117.0 . .
C25 C24 H24 117.0 . .
C26 C25 C29 116.9(3) . .
C26 C25 C24 119.2(3) . .
C29 C25 C24 123.8(3) . .
C27 C26 C25 119.3(3) . .
C27 C26 H26 120.3 . .
C25 C26 H26 120.3 . .
N2 C27 C26 123.9(3) . .
N2 C27 H27 118.0 . .
C26 C27 H27 118.0 . .
N2 C28 C29 123.3(3) . .
N2 C28 H28 118.3 . .
C29 C28 H28 118.3 . .
C28 C29 C25 119.8(3) . .
C28 C29 H29 120.1 . .
C25 C29 H29 120.1 . .
N3 C30 C31 123.2(3) . .
N3 C30 H30 118.4 . .
C31 C30 H30 118.4 . .
C30 C31 C32 119.7(3) . .
C30 C31 H31 120.1 . .
C32 C31 H31 120.1 . .
C31 C32 C33 116.8(2) . .
C31 C32 C35 120.5(3) . .
C33 C32 C35 122.7(3) . .
C34 C33 C32 119.5(3) . .
C34 C33 H33 120.2 . .
C32 C33 H33 120.2 . .
N3 C34 C33 123.6(3) . .
N3 C34 H34 118.2 . .
C33 C34 H34 118.2 . .
C35 C35 C32 126.2(4) 2_666 .
C35 C35 H35 116.9 2_666 .
C32 C35 H35 116.9 . .

loop_
_geom_bond_atom_site_label_1
_geom_bond_atom_site_label_2
_geom_bond_distance
_geom_bond_site_symmetry_2
Zn1 O4 2.0606(19) .
Zn1 O2W 2.0705(19) .
Zn1 O3W 2.098(2) .
Zn1 O1W 2.132(2) .
Zn1 O6 2.1388(19) .
Zn1 N3 2.147(2) .
Zn2 O7 1.9560(18) .
Zn2 O8 1.9723(18) 2_755
Zn2 O2 1.9819(19) 1_545
Zn2 N1 2.040(2) .
N1 C18 1.328(4) .
N1 C22 1.342(4) .
N2 C27 1.331(4) .
N2 C28 1.336(4) .
N3 C30 1.334(3) .
N3 C34 1.337(3) .
O1 C1 1.232(3) .
O2 C1 1.272(3) .
O2 Zn2 1.9819(19) 1_565
O3 C8 1.254(3) .
O4 C8 1.243(3) .
O5 C9 1.218(3) .
O6 C16 1.239(3) .
O7 C16 1.271(3) .
O8 C17 1.282(3) .
O8 Zn2 1.9723(18) 2_755
O9 C17 1.226(3) .
O1W H1WA 0.8500 .
O1W H1WB 0.8500 .
O2W H2WA 0.8500 .
O2W H2WB 0.8500 .
O3W H3WA 0.8500 .
O3W H3WB 0.8500 .
O4W H4WA 0.8500 .
O4W H4WB 0.8500 .
C1 C2 1.514(4) .
C2 C3 1.387(4) .
C2 C7 1.397(4) .
C3 C4 1.372(4) .
C3 H3 0.9300 .
C4 C5 1.387(4) .
C4 H4 0.9300 .
C5 C6 1.390(4) .
C5 H5 0.9300 .
C6 C7 1.400(3) .
C6 C9 1.506(4) .
C7 C8 1.509(3) .
C9 C10 1.505(3) .
C10 C11 1.394(4) .
C10 C15 1.406(3) .
C11 C12 1.381(4) .
C11 H11A 0.9300 .
C12 C13 1.382(4) .
C12 H12A 0.9300 .
C13 C14 1.392(4) .
C13 H13 0.9300 .
C14 C15 1.396(3) .
C14 C17 1.513(4) .
C15 C16 1.509(3) .
C18 C19 1.378(4) .
C18 H18 0.9300 .
C19 C20 1.387(4) .
C19 H19 0.9300 .
C20 C21 1.388(4) .
C20 C23 1.468(4) .
C21 C22 1.374(4) .
C21 H21 0.9300 .
C22 H22 0.9300 .
C23 C24 1.318(4) .
C23 H23 0.9300 .
C24 C25 1.471(4) .
C24 H24 0.9300 .
C25 C26 1.383(4) .
C25 C29 1.392(4) .
C26 C27 1.380(4) .
C26 H26 0.9300 .
C27 H27 0.9300 .
C28 C29 1.377(4) .
C28 H28 0.9300 .
C29 H29 0.9300 .
C30 C31 1.381(4) .
C30 H30 0.9300 .
C31 C32 1.383(4) .
C31 H31 0.9300 .
C32 C33 1.393(4) .
C32 C35 1.471(4) .
C33 C34 1.370(4) .
C33 H33 0.9300 .
C34 H34 0.9300 .
C35 C35 1.320(6) 2_666
C35 H35 0.9300 .

loop_
_geom_hbond_atom_site_label_D
_geom_hbond_atom_site_label_H
_geom_hbond_atom_site_label_A
_geom_hbond_distance_DH
_geom_hbond_distance_HA
_geom_hbond_distance_DA
_geom_hbond_angle_DHA
_geom_hbond_site_symmetry_A
O4W H4WA O2 0.85 2.60 3.355(3) 148.0 1_455
O4W H4WA O3 0.85 2.08 2.705(3) 129.9 1_455
O3W H3WB O4W 0.85 1.85 2.696(3) 175.1 2_665
O3W H3WA O9 0.85 1.98 2.798(3) 161.3 2_755
O2W H2WB O8 0.85 1.88 2.723(3) 173.1 .
O2W H2WA O3 0.85 1.80 2.646(3) 170.6 2_765
O1W H1WB O2W 0.85 2.65 3.286(3) 133.1 2_765
O1W H1WB O3 0.85 2.34 2.965(3) 130.5 2_765
O1W H1WA N2 0.85 1.98 2.816(3) 167.9 2_666

loop_
_geom_torsion_atom_site_label_1
_geom_torsion_atom_site_label_2
_geom_torsion_atom_site_label_3
_geom_torsion_atom_site_label_4
_geom_torsion
_geom_torsion_site_symmetry_1
_geom_torsion_site_symmetry_4
O7 Zn2 N1 C18 133.3(2) . .
O8 Zn2 N1 C18 2.7(3) 2_755 .
O2 Zn2 N1 C18 -107.5(2) 1_545 .
O7 Zn2 N1 C22 -53.3(2) . .
O8 Zn2 N1 C22 176.12(18) 2_755 .
O2 Zn2 N1 C22 66.0(2) 1_545 .
O4 Zn1 N3 C30 128.0(2) . .
O3W Zn1 N3 C30 -52.7(2) . .
O1W Zn1 N3 C30 34.7(2) . .
O6 Zn1 N3 C30 -139.7(2) . .
O4 Zn1 N3 C34 -39.4(2) . .
O3W Zn1 N3 C34 140.0(2) . .
O1W Zn1 N3 C34 -132.7(2) . .
O6 Zn1 N3 C34 53.0(2) . .
O2W Zn1 O4 C8 2.2(3) . .
O1W Zn1 O4 C8 -84.2(3) . .
O6 Zn1 O4 C8 91.9(3) . .
N3 Zn1 O4 C8 -177.3(3) . .
O4 Zn1 O6 C16 -67.5(2) . .
O2W Zn1 O6 C16 24.9(2) . .
O3W Zn1 O6 C16 121.3(3) . .
N3 Zn1 O6 C16 -152.3(2) . .
O8 Zn2 O7 C16 96.20(18) 2_755 .
O2 Zn2 O7 C16 -154.45(17) 1_545 .
N1 Zn2 O7 C16 -42.7(2) . .
Zn2 O2 C1 O1 -2.0(4) 1_565 .
Zn2 O2 C1 C2 176.89(17) 1_565 .
O1 C1 C2 C3 32.4(4) . .
O2 C1 C2 C3 -146.6(3) . .
O1 C1 C2 C7 -148.6(3) . .
O2 C1 C2 C7 32.5(4) . .
C7 C2 C3 C4 1.1(4) . .
C1 C2 C3 C4 -179.8(3) . .
C2 C3 C4 C5 0.6(5) . .
C3 C4 C5 C6 -0.9(5) . .
C4 C5 C6 C7 -0.5(4) . .
C4 C5 C6 C9 179.1(3) . .
C3 C2 C7 C6 -2.5(4) . .
C1 C2 C7 C6 178.5(2) . .
C3 C2 C7 C8 173.3(2) . .
C1 C2 C7 C8 -5.7(4) . .
C5 C6 C7 C2 2.2(4) . .
C9 C6 C7 C2 -177.4(2) . .
C5 C6 C7 C8 -173.9(2) . .
C9 C6 C7 C8 6.5(3) . .
Zn1 O4 C8 O3 21.4(5) . .
Zn1 O4 C8 C7 -156.6(2) . .
C2 C7 C8 O4 -114.9(3) . .
C6 C7 C8 O4 61.1(3) . .
C2 C7 C8 O3 67.0(3) . .
C6 C7 C8 O3 -117.1(3) . .
C5 C6 C9 O5 45.0(4) . .
C7 C6 C9 O5 -135.4(3) . .
C5 C6 C9 C10 -130.7(3) . .
C7 C6 C9 C10 48.9(3) . .
O5 C9 C10 C11 -138.6(3) . .
C6 C9 C10 C11 37.0(3) . .
O5 C9 C10 C15 36.8(4) . .
C6 C9 C10 C15 -147.6(2) . .
C15 C10 C11 C12 -3.0(4) . .
C9 C10 C11 C12 172.6(2) . .
C10 C11 C12 C13 1.6(4) . .
C11 C12 C13 C14 1.9(4) . .
C12 C13 C14 C15 -4.0(4) . .
C12 C13 C14 C17 173.6(2) . .
C13 C14 C15 C10 2.6(3) . .
C17 C14 C15 C10 -174.9(2) . .
C13 C14 C15 C16 -175.5(2) . .
C17 C14 C15 C16 7.0(3) . .
C11 C10 C15 C14 0.9(3) . .
C9 C10 C15 C14 -174.5(2) . .
C11 C10 C15 C16 179.0(2) . .
C9 C10 C15 C16 3.6(3) . .
Zn1 O6 C16 O7 -152.47(19) . .
Zn1 O6 C16 C15 27.7(4) . .
Zn2 O7 C16 O6 -6.1(3) . .
Zn2 O7 C16 C15 173.69(15) . .
C14 C15 C16 O6 -117.6(3) . .
C10 C15 C16 O6 64.3(3) . .
C14 C15 C16 O7 62.6(3) . .
C10 C15 C16 O7 -115.5(3) . .
Zn2 O8 C17 O9 -9.6(4) 2_755 .
Zn2 O8 C17 C14 166.12(16) 2_755 .
C13 C14 C17 O9 57.0(3) . .
C15 C14 C17 O9 -125.5(3) . .
C13 C14 C17 O8 -118.9(3) . .
C15 C14 C17 O8 58.6(3) . .
C22 N1 C18 C19 -1.2(4) . .
Zn2 N1 C18 C19 172.2(2) . .
N1 C18 C19 C20 0.1(5) . .
C18 C19 C20 C21 1.1(4) . .
C18 C19 C20 C23 -179.8(3) . .
C19 C20 C21 C22 -1.0(4) . .
C23 C20 C21 C22 179.8(3) . .
C18 N1 C22 C21 1.2(4) . .
Zn2 N1 C22 C21 -172.7(2) . .
C20 C21 C22 N1 -0.1(5) . .
C19 C20 C23 C24 179.8(3) . .
C21 C20 C23 C24 -1.1(5) . .
C20 C23 C24 C25 179.1(3) . .
C23 C24 C25 C26 177.4(3) . .
C23 C24 C25 C29 -3.2(5) . .
C29 C25 C26 C27 -0.5(4) . .
C24 C25 C26 C27 179.0(3) . .
C28 N2 C27 C26 0.7(4) . .
C25 C26 C27 N2 -0.2(5) . .
C27 N2 C28 C29 -0.4(5) . .
N2 C28 C29 C25 -0.4(5) . .
C26 C25 C29 C28 0.8(4) . .
C24 C25 C29 C28 -178.7(3) . .
C34 N3 C30 C31 4.1(4) . .
Zn1 N3 C30 C31 -163.6(2) . .
N3 C30 C31 C32 0.4(4) . .
C30 C31 C32 C33 -5.3(4) . .
C30 C31 C32 C35 173.1(3) . .
C31 C32 C33 C34 5.8(4) . .
C35 C32 C33 C34 -172.5(3) . .
C30 N3 C34 C33 -3.5(4) . .
Zn1 N3 C34 C33 164.5(2) . .
C32 C33 C34 N3 -1.5(4) . .
C31 C32 C35 C35 -170.2(4) . 2_666
C33 C32 C35 C35 8.1(6) . 2_666
